data_7114238
loop_
_publ_author_name
'Pan, Long'
'Kelly, Sean'
'Huang, Xiaoying'
'Li, Jing'

_publ_section_title
;
 Unique 2D metalloporphyrin networks constructed from iron(ii) and
 meso-tetra(4-pyridyl)porphyrin
;
_journal_issue 20
_journal_name_full 'Chemical Communications'
_journal_page_first 2334
_journal_paper_doi 10.1039/b207855d
_journal_year 2002
_chemical_formula_moiety Fe(tpyp)
_chemical_formula_sum 'C40 H24 Fe N8'
_chemical_formula_weight 672.52
_chemical_name_systematic
; 
Catena (mu4-meso-tetrkis(4-pyridyl)porphyrin-iron(II)) 
;
_space_group_IT_number 64
_symmetry_cell_setting orthorhombic
_symmetry_space_group_name_Hall '-C 2ac 2'
_symmetry_space_group_name_H-M 'C m c a'
_atom_sites_solution_hydrogens geom
_atom_sites_solution_primary direct
_atom_sites_solution_secondary difmap
_audit_creation_method SHELXL-97
_cell_angle_alpha 90.0000
_cell_angle_beta 90.0000
_cell_angle_gamma 90.0000
_cell_formula_units_Z 4
_cell_length_a 18.1781(11)
_cell_length_b 13.7783(8)
_cell_length_c 13.7565(8)
_cell_measurement_reflns_used 6292
_cell_measurement_temperature 100(1)
_cell_measurement_theta_max 28.5
_cell_measurement_theta_min 2.4
_cell_volume 3445.5(4)
_computing_cell_refinement 'SAINT+ V6.02A (Bruker-AXS, 2001)'
_computing_data_collection 'SMART (Bruker-AXS, 2001)'
_computing_data_reduction 'SAINT+ V6.02A (Bruker-AXS, 2001)'
_computing_molecular_graphics 'Materials Studio(MCI, 2001)'
_computing_publication_material 'Window Word2000'
_computing_structure_refinement 'SHELXL-97 (Sheldrick, 1997)'
_computing_structure_solution 'SHELXS-97 (Sheldrick, 1990)'
_diffrn_ambient_temperature 100(1)
_diffrn_detector_area_resol_mean .8
_diffrn_measured_fraction_theta_full 0.946
_diffrn_measured_fraction_theta_max 0.946
_diffrn_measurement_device_type 'Bruker-AXS Smart APEX'
_diffrn_measurement_method '0.3 deg omeg slices'
_diffrn_radiation_monochromator graphite
_diffrn_radiation_source 'fine-focus sealed tube'
_diffrn_radiation_type MoK\a
_diffrn_radiation_wavelength 0.71073
_diffrn_reflns_av_R_equivalents 0.0233
_diffrn_reflns_av_sigmaI/netI 0.0216
_diffrn_reflns_limit_h_max 24
_diffrn_reflns_limit_h_min -19
_diffrn_reflns_limit_k_max 13
_diffrn_reflns_limit_k_min -18
_diffrn_reflns_limit_l_max 17
_diffrn_reflns_limit_l_min -17
_diffrn_reflns_number 10497
_diffrn_reflns_theta_full 28.56
_diffrn_reflns_theta_max 28.56
_diffrn_reflns_theta_min 2.24
_exptl_absorpt_coefficient_mu 0.479
_exptl_absorpt_correction_T_max 0.9999
_exptl_absorpt_correction_T_min 0.9043
_exptl_absorpt_correction_type empirical
_exptl_absorpt_process_details 'SADABS V2.03 (Bruker-AXS, 2001)'
_exptl_crystal_colour black
_exptl_crystal_density_diffrn 1.296
_exptl_crystal_density_method 'not measured'
_exptl_crystal_description 'square plate'
_exptl_crystal_F_000 1384
_exptl_crystal_size_max 0.35
_exptl_crystal_size_mid 0.35
_exptl_crystal_size_min 0.10
_refine_diff_density_max 0.500
_refine_diff_density_min -0.317
_refine_diff_density_rms 0.064
_refine_ls_extinction_method none
_refine_ls_goodness_of_fit_ref 1.006
_refine_ls_hydrogen_treatment mixed
_refine_ls_matrix_type full
_refine_ls_number_parameters 189
_refine_ls_number_reflns 1879
_refine_ls_number_restraints 2
_refine_ls_restrained_S_all 1.006
_refine_ls_R_factor_all 0.0474
_refine_ls_R_factor_gt 0.0416
_refine_ls_shift/su_max 0.000
_refine_ls_shift/su_mean 0.000
_refine_ls_structure_factor_coef Fsqd
_refine_ls_weighting_details 'calc w=1/[\s^2^(Fo^2^)+(0.0400P)^2^+7.3000P] where P=(Fo^2^+2Fc^2^)/3'
_refine_ls_weighting_scheme calc
_refine_ls_wR_factor_gt 0.0959
_refine_ls_wR_factor_ref 0.0993
_reflns_number_gt 1879
_reflns_number_total 2152
_reflns_threshold_expression >2sigma(I)
_cod_data_source_file b207855d.txt
_cod_data_source_block sk2-2e
_cod_depositor_comments
;
The following automatic conversions were performed:
'_atom_site_symetry_multiplicity' tag replaced with
'_atom_site_symmetry_multiplicity'.

Automatic conversion script
Id: cif_correct_tags 1440 2010-10-19 06:21:57Z saulius 
;
_cod_original_sg_symbol_H-M Cmca
_cod_database_code 7114238

loop_
_symmetry_equiv_pos_as_xyz
'x, y, z'
'-x, y, z'
'x, -y+1/2, z+1/2'
'-x, -y+1/2, z+1/2'
'x+1/2, y+1/2, z'
'-x+1/2, y+1/2, z'
'x+1/2, -y+1, z+1/2'
'-x+1/2, -y+1, z+1/2'
'-x, -y, -z'
'x, -y, -z'
'-x, y-1/2, -z-1/2'
'x, y-1/2, -z-1/2'
'-x+1/2, -y+1/2, -z'
'x+1/2, -y+1/2, -z'
'-x+1/2, y, -z-1/2'
'x+1/2, y, -z-1/2'

loop_
_atom_site_label
_atom_site_type_symbol
_atom_site_fract_x
_atom_site_fract_y
_atom_site_fract_z
_atom_site_U_iso_or_equiv
_atom_site_adp_type
_atom_site_occupancy
_atom_site_symmetry_multiplicity
_atom_site_calc_flag
_atom_site_refinement_flags
_atom_site_disorder_assembly
_atom_site_disorder_group
Fe1 Fe 0.0000 0.5000 0.0000 0.01638(13) Uani 1 4 d S . .
N1 N 0.07749(8) 0.43086(10) 0.07563(10) 0.0238(3) Uani 1 1 d . . .
N2 N 0.0000 0.10731(14) 0.40112(13) 0.0247(4) Uani 1 2 d S . .
C1 C 0.15205(12) 0.44058(15) 0.06702(17) 0.0395(5) Uani 1 1 d . A .
C2 C 0.18903(15) 0.3796(2) 0.1376(2) 0.0656(9) Uani 1 1 d . . .
H2 H 0.2386(19) 0.375(2) 0.143(2) 0.079 Uiso 1 1 d . . .
C3 C 0.13733(15) 0.3327(2) 0.1866(2) 0.0595(8) Uani 1 1 d . . .
H3 H 0.1428(16) 0.290(2) 0.231(2) 0.071 Uiso 1 1 d . . .
C4 C 0.06746(11) 0.36394(12) 0.14942(13) 0.0304(4) Uani 1 1 d . . .
C5 C 0.0000 0.33215(16) 0.18349(16) 0.0271(5) Uani 1 2 d S . .
C6 C 0.0000 0.25534(17) 0.26047(17) 0.0309(6) Uani 1 2 d S . .
C7 C 0.0000 0.1586(2) 0.2352(2) 0.0726(15) Uani 1 2 d S . .
H7 H 0.0000 0.141(3) 0.171(3) 0.087 Uiso 1 2 d S . .
C8 C 0.0000 0.0879(2) 0.3064(2) 0.0669(14) Uani 1 2 d S . .
H8 H 0.0000 0.024(3) 0.288(3) 0.080 Uiso 1 2 d S . .
C9 C 0.0000 0.20097(18) 0.42568(18) 0.0308(6) Uani 1 2 d S . .
H9 H 0.0000 0.215(2) 0.493(2) 0.037 Uiso 1 2 d S . .
C10 C 0.0000 0.27590(19) 0.35859(19) 0.0364(7) Uani 1 2 d S . .
H10 H 0.0000 0.342(3) 0.378(2) 0.044 Uiso 1 2 d S . .
C11 C 0.18817(16) 0.5000 0.0000 0.0508(9) Uani 1 2 d SD . .
C12A C 0.2696(4) 0.5257(7) 0.0142(5) 0.0338(16) Uani 0.33 1 d P A 1
C13A C 0.3202(4) 0.4535(6) -0.0063(6) 0.0407(17) Uani 0.33 1 d P A 1
H13A H 0.3046 0.3923 -0.0259 0.049 Uiso 0.33 1 calc PR A 1
C14A C 0.3969(5) 0.4747(6) 0.0030(18) 0.046(3) Uani 0.33 1 d PD A 1
H14A H 0.4308 0.4261 -0.0112 0.055 Uiso 0.33 1 calc PR A 1
N3A N 0.4221(4) 0.5623(6) 0.0316(9) 0.061(2) Uani 0.33 1 d PD A 1
C15A C 0.3708(5) 0.6266(7) 0.0542(9) 0.076(3) Uani 0.33 1 d P A 1
H15A H 0.3869 0.6870 0.0755 0.091 Uiso 0.33 1 calc PR A 1
C16A C 0.2964(4) 0.6127(5) 0.0492(7) 0.058(2) Uani 0.33 1 d P A 1
H16A H 0.2643 0.6613 0.0692 0.070 Uiso 0.33 1 calc PR A 1
C12B C 0.2695(3) 0.5166(12) 0.0399(9) 0.0338(16) Uani 0.17 1 d PGD A 2
C13B C 0.3194(7) 0.4873(11) -0.0307(7) 0.0407(17) Uani 0.17 1 d PG A 2
H13B H 0.3026 0.4635 -0.0899 0.049 Uiso 0.17 1 calc PR A 2
C14B C 0.3946(6) 0.4936(13) -0.0129(9) 0.046(3) Uani 0.17 1 d PG A 2
H14B H 0.4280 0.4740 -0.0601 0.055 Uiso 0.17 1 calc PR A 2
N3B N 0.4197(3) 0.5292(13) 0.0756(11) 0.071(6) Uani 0.17 1 d PG A 2
C15B C 0.3697(5) 0.5585(9) 0.1463(8) 0.070(5) Uani 0.17 1 d PG A 2
H15B H 0.3866 0.5823 0.2055 0.084 Uiso 0.17 1 calc PR A 2
C16B C 0.2946(4) 0.5522(10) 0.1284(8) 0.062(4) Uani 0.17 1 d PG A 2
H16B H 0.2612 0.5718 0.1757 0.074 Uiso 0.17 1 calc PR A 2

loop_
_atom_site_aniso_label
_atom_site_aniso_U_11
_atom_site_aniso_U_22
_atom_site_aniso_U_33
_atom_site_aniso_U_23
_atom_site_aniso_U_13
_atom_site_aniso_U_12
Fe1 0.0277(2) 0.0106(2) 0.0109(2) 0.00063(15) 0.000 0.000
N1 0.0331(8) 0.0164(6) 0.0217(7) 0.0042(5) -0.0060(6) -0.0024(6)
N2 0.0464(12) 0.0142(9) 0.0135(8) 0.0010(7) 0.000 0.000
C1 0.0349(10) 0.0339(10) 0.0496(12) 0.0158(9) -0.0128(9) -0.0039(8)
C2 0.0394(13) 0.0700(17) 0.087(2) 0.0444(16) -0.0287(13) -0.0081(12)
C3 0.0533(15) 0.0584(15) 0.0667(16) 0.0406(14) -0.0303(13) -0.0110(12)
C4 0.0443(11) 0.0216(8) 0.0253(8) 0.0088(6) -0.0131(8) -0.0051(8)
C5 0.0530(16) 0.0138(10) 0.0145(10) 0.0023(8) 0.000 0.000
C6 0.0579(17) 0.0165(11) 0.0184(11) 0.0050(9) 0.000 0.000
C7 0.186(5) 0.0189(13) 0.0129(12) 0.0014(10) 0.000 0.000
C8 0.169(5) 0.0134(12) 0.0185(13) 0.0005(10) 0.000 0.000
C9 0.0567(17) 0.0199(11) 0.0158(11) -0.0002(9) 0.000 0.000
C10 0.072(2) 0.0163(12) 0.0211(12) 0.0012(9) 0.000 0.000
C11 0.0259(14) 0.0505(19) 0.076(2) 0.0277(18) 0.000 0.000
C12A 0.030(2) 0.031(3) 0.041(5) 0.002(3) 0.001(2) -0.0027(16)
C13A 0.034(2) 0.052(5) 0.036(4) 0.003(3) -0.008(3) 0.014(3)
C14A 0.036(2) 0.059(9) 0.043(4) -0.006(9) -0.002(4) 0.011(3)
N3A 0.034(4) 0.054(5) 0.094(7) -0.022(5) 0.012(4) -0.019(3)
C15A 0.043(4) 0.055(5) 0.130(9) -0.037(6) 0.011(5) -0.015(4)
C16A 0.028(3) 0.038(4) 0.108(7) -0.020(4) 0.009(4) -0.010(3)
C12B 0.030(2) 0.031(3) 0.041(5) 0.002(3) 0.001(2) -0.0027(16)
C13B 0.034(2) 0.052(5) 0.036(4) 0.003(3) -0.008(3) 0.014(3)
C14B 0.036(2) 0.059(9) 0.043(4) -0.006(9) -0.002(4) 0.011(3)
N3B 0.028(7) 0.067(11) 0.119(18) -0.019(11) 0.023(9) -0.016(7)
C15B 0.044(8) 0.087(13) 0.079(12) -0.030(10) -0.015(8) -0.009(8)
C16B 0.047(8) 0.063(10) 0.075(11) -0.022(9) 0.003(8) -0.013(7)

loop_
_atom_type_symbol
_atom_type_description
_atom_type_scat_dispersion_real
_atom_type_scat_dispersion_imag
_atom_type_scat_source
C C 0.0033 0.0016 'International Tables Vol C Tables 4.2.6.8 and 6.1.1.4'
H H 0.0000 0.0000 'International Tables Vol C Tables 4.2.6.8 and 6.1.1.4'
N N 0.0061 0.0033 'International Tables Vol C Tables 4.2.6.8 and 6.1.1.4'
Fe Fe 0.3463 0.8444 'International Tables Vol C Tables 4.2.6.8 and 6.1.1.4'

loop_
_geom_angle_atom_site_label_1
_geom_angle_atom_site_label_2
_geom_angle_atom_site_label_3
_geom_angle
_geom_angle_site_symmetry_1
_geom_angle_site_symmetry_3
N1 Fe1 N1 90.08(8) 2 9_565
N1 Fe1 N1 89.92(8) 2 .
N1 Fe1 N1 180.0 9_565 .
N1 Fe1 N1 180.00(7) 2 10_565
N1 Fe1 N1 89.92(8) 9_565 10_565
N1 Fe1 N1 90.08(8) . 10_565
N1 Fe1 N2 89.91(5) 2 11_566
N1 Fe1 N2 90.09(5) 9_565 11_566
N1 Fe1 N2 89.91(5) . 11_566
N1 Fe1 N2 90.09(5) 10_565 11_566
N1 Fe1 N2 90.09(5) 2 3_554
N1 Fe1 N2 89.91(5) 9_565 3_554
N1 Fe1 N2 90.09(5) . 3_554
N1 Fe1 N2 89.91(5) 10_565 3_554
N2 Fe1 N2 180.00(8) 11_566 3_554
C1 N1 C4 105.04(15) . .
C1 N1 Fe1 127.48(12) . .
C4 N1 Fe1 127.47(13) . .
C8 N2 C9 116.2(2) . .
C8 N2 Fe1 121.04(17) . 3
C9 N2 Fe1 122.72(16) . 3
N1 C1 C11 125.49(19) . .
N1 C1 C2 110.19(19) . .
C11 C1 C2 124.3(2) . .
C3 C2 C1 107.2(2) . .
C3 C2 H2 129.3(19) . .
C1 C2 H2 123.5(19) . .
C2 C3 C4 107.41(19) . .
C2 C3 H3 128(2) . .
C4 C3 H3 124(2) . .
N1 C4 C5 125.19(17) . .
N1 C4 C3 110.19(18) . .
C5 C4 C3 124.62(17) . .
C4 C5 C4 124.8(2) . 2
C4 C5 C6 117.60(11) . .
C4 C5 C6 117.60(11) 2 .
C7 C6 C10 116.5(2) . .
C7 C6 C5 120.4(2) . .
C10 C6 C5 123.2(2) . .
C6 C7 C8 120.3(3) . .
C6 C7 H7 120(3) . .
C8 C7 H7 120(3) . .
N2 C8 C7 123.6(3) . .
N2 C8 H8 118(3) . .
C7 C8 H8 118(3) . .
N2 C9 C10 123.5(2) . .
N2 C9 H9 116.3(19) . .
C10 C9 H9 120(2) . .
C6 C10 C9 119.9(2) . .
C6 C10 H10 118(2) . .
C9 C10 H10 122(2) . .
C1 C11 C1 123.9(3) . 10_565
C1 C11 C12A 120.3(3) . .
C1 C11 C12A 113.7(3) 10_565 .
C1 C11 C12B 107.0(6) . .
C1 C11 C12B 125.4(6) 10_565 .
C16A C12A C13A 117.4(6) . .
C16A C12A C11 125.8(7) . .
C13A C12A C11 116.7(7) . .
C12A C13A C14A 118.9(7) . .
C12A C13A H13A 120.6 . .
C14A C13A H13A 120.6 . .
N3A C14A C13A 122.6(7) . .
N3A C14A H14A 118.7 . .
C13A C14A H14A 118.7 . .
C15A N3A C14A 115.4(8) . .
N3A C15A C16A 126.3(8) . .
N3A C15A H15A 116.9 . .
C16A C15A H15A 116.9 . .
C15A C16A C12A 119.2(7) . .
C15A C16A H16A 120.4 . .
C12A C16A H16A 120.4 . .
C13B C12B C16B 120.0 . .
C13B C12B C11 108.9(8) . .
C16B C12B C11 131.1(8) . .
C14B C13B C12B 120.0 . .
C14B C13B H13B 120.0 . .
C12B C13B H13B 120.0 . .
C13B C14B N3B 120.0 . .
C13B C14B H14B 120.0 . .
N3B C14B H14B 120.0 . .
C14B N3B C15B 120.0 . .
C16B C15B N3B 120.0 . .
C16B C15B H15B 120.0 . .
N3B C15B H15B 120.0 . .
C15B C16B C12B 120.0 . .
C15B C16B H16B 120.0 . .
C12B C16B H16B 120.0 . .

loop_
_geom_bond_atom_site_label_1
_geom_bond_atom_site_label_2
_geom_bond_distance
_geom_bond_site_symmetry_2
Fe1 N1 1.9935(14) 2
Fe1 N1 1.9935(14) 9_565
Fe1 N1 1.9935(14) .
Fe1 N1 1.9935(14) 10_565
Fe1 N2 2.0090(19) 11_566
Fe1 N2 2.0090(19) 3_554
N1 C1 1.367(3) .
N1 C4 1.383(2) .
N2 C8 1.331(3) .
N2 C9 1.334(3) .
N2 Fe1 2.0090(19) 3
C1 C11 1.397(2) .
C1 C2 1.449(3) .
C2 C3 1.326(4) .
C2 H2 0.91(3) .
C3 C4 1.436(3) .
C3 H3 0.85(3) .
C4 C5 1.384(2) .
C5 C4 1.384(2) 2
C5 C6 1.497(3) .
C6 C7 1.377(4) .
C6 C10 1.379(3) .
C7 C8 1.381(4) .
C7 H7 0.92(5) .
C8 H8 0.91(4) .
C9 C10 1.385(3) .
C9 H9 0.94(3) .
C10 H10 0.95(3) .
C11 C1 1.397(2) 10_565
C11 C12A 1.535(7) .
C11 C12B 1.593(2) .
C12A C16A 1.381(10) .
C12A C13A 1.383(10) .
C13A C14A 1.430(10) .
C13A H13A 0.9300 .
C14A N3A 1.350(2) .
C14A H14A 0.9300 .
N3A C15A 1.322(12) .
C15A C16A 1.366(10) .
C15A H15A 0.9300 .
C16A H16A 0.9300 .
C12B C13B 1.3900 .
C12B C16B 1.3900 .
C13B C14B 1.3900 .
C13B H13B 0.9300 .
C14B N3B 1.3900 .
C14B H14B 0.9300 .
N3B C15B 1.3900 .
C15B C16B 1.3900 .
C15B H15B 0.9300 .
C16B H16B 0.9300 .

loop_
_geom_torsion_atom_site_label_1
_geom_torsion_atom_site_label_2
_geom_torsion_atom_site_label_3
_geom_torsion_atom_site_label_4
_geom_torsion
_geom_torsion_site_symmetry_1
_geom_torsion_site_symmetry_4
N1 Fe1 N1 C1 -179.00(14) 2 .
N1 Fe1 N1 C1 -11(100) 9_565 .
N1 Fe1 N1 C1 1.00(14) 10_565 .
N2 Fe1 N1 C1 -89.10(17) 11_566 .
N2 Fe1 N1 C1 90.90(17) 3_554 .
N1 Fe1 N1 C4 -0.28(17) 2 .
N1 Fe1 N1 C4 168(100) 9_565 .
N1 Fe1 N1 C4 179.72(17) 10_565 .
N2 Fe1 N1 C4 89.62(14) 11_566 .
N2 Fe1 N1 C4 -90.38(14) 3_554 .
C4 N1 C1 C11 178.93(18) . .
Fe1 N1 C1 C11 -2.1(3) . .
C4 N1 C1 C2 -0.8(3) . .
Fe1 N1 C1 C2 178.18(18) . .
N1 C1 C2 C3 1.1(4) . .
C11 C1 C2 C3 -178.6(2) . .
C1 C2 C3 C4 -0.9(4) . .
C1 N1 C4 C5 179.6(2) . .
Fe1 N1 C4 C5 0.7(3) . .
C1 N1 C4 C3 0.2(2) . .
Fe1 N1 C4 C3 -178.71(16) . .
C2 C3 C4 N1 0.4(3) . .
C2 C3 C4 C5 -179.0(3) . .
N1 C4 C5 C4 -1.0(4) . 2
C3 C4 C5 C4 178.3(2) . 2
N1 C4 C5 C6 176.85(18) . .
C3 C4 C5 C6 -3.9(3) . .
C4 C5 C6 C7 -89.00(18) . .
C4 C5 C6 C7 89.00(18) 2 .
C4 C5 C6 C10 91.00(18) . .
C4 C5 C6 C10 -91.00(18) 2 .
C10 C6 C7 C8 0.0 . .
C5 C6 C7 C8 180.0 . .
C9 N2 C8 C7 0.0 . .
Fe1 N2 C8 C7 180.0 3 .
C6 C7 C8 N2 0.0 . .
C8 N2 C9 C10 0.0 . .
Fe1 N2 C9 C10 180.0 3 .
C7 C6 C10 C9 0.0 . .
C5 C6 C10 C9 180.0 . .
N2 C9 C10 C6 0.0 . .
N1 C1 C11 C1 1.11(16) . 10_565
C2 C1 C11 C1 -179.2(3) . 10_565
N1 C1 C11 C12A 163.8(4) . .
C2 C1 C11 C12A -16.5(5) . .
N1 C1 C11 C12B 160.5(6) . .
C2 C1 C11 C12B -19.8(6) . .
C1 C11 C12A C16A -102.3(8) . .
C1 C11 C12A C16A 62.1(9) 10_565 .
C12B C11 C12A C16A -89(3) . .
C1 C11 C12A C13A 74.9(7) . .
C1 C11 C12A C13A -120.8(6) 10_565 .
C12B C11 C12A C13A 88(4) . .
C16A C12A C13A C14A -4.4(16) . .
C11 C12A C13A C14A 178.2(12) . .
C12A C13A C14A N3A 0(2) . .
C13A C14A N3A C15A 3(2) . .
C14A N3A C15A C16A -1(2) . .
N3A C15A C16A C12A -2.7(19) . .
C13A C12A C16A C15A 5.5(14) . .
C11 C12A C16A C15A -177.4(8) . .
C1 C11 C12B C13B 123.8(7) . .
C1 C11 C12B C13B -77.1(9) 10_565 .
C12A C11 C12B C13B -44(3) . .
C1 C11 C12B C16B -55.4(11) . .
C1 C11 C12B C16B 103.6(9) 10_565 .
C12A C11 C12B C16B 137(4) . .
C16B C12B C13B C14B 0.0 . .
C11 C12B C13B C14B -179.3(12) . .
C12B C13B C14B N3B 0.0 . .
C13B C14B N3B C15B 0.0 . .
C14B N3B C15B C16B 0.0 . .
N3B C15B C16B C12B 0.0 . .
C13B C12B C16B C15B 0.0 . .
C11 C12B C16B C15B 179.1(15) . .
